data_4313322
loop_
_publ_author_name
'Taramatee Ramnial'
'Colin D. Abernethy'
'Mark D. Spicer'
'Iain D. McKenzie'
'Ian D. Gay'
'Jason A. C. Clyburne'

_publ_section_title
;
 A Monomeric Imidazol-2-ylidene-Silver(I) Chloride Complex: Synthesis,
 Structure, and Solid State 109Ag and 13C CP/MAS NMR Characterization
;
_journal_name_full 'Inorganic Chemistry'
_journal_page_first 1391
_journal_page_last 1393
_journal_paper_doi 10.1021/ic0262381
_journal_volume 42
_journal_year 2003
_chemical_formula_sum 'C21 H24 Ag Cl N2'
_chemical_formula_weight 447.74
_chemical_name_systematic
;
 ?
;
_space_group_IT_number 43
_symmetry_cell_setting orthorhombic
_symmetry_space_group_name_Hall 'F -2d 2'
_symmetry_space_group_name_H-M 'F 2 d d'
_atom_sites_solution_hydrogens geom
_atom_sites_solution_primary direct
_atom_sites_solution_secondary difmap
_audit_creation_method SHELXL-97
_cell_angle_alpha 90.000(5)
_cell_angle_beta 90.000(5)
_cell_angle_gamma 90.000(5)
_cell_formula_units_Z 8
_cell_length_a 9.841(5)
_cell_length_b 14.769(5)
_cell_length_c 28.546(5)
_cell_measurement_temperature 173(2)
_cell_volume 4149(3)
_computing_structure_refinement 'SHELXL-97 (Sheldrick, 1997)'
_diffrn_ambient_temperature 173(2)
_diffrn_measured_fraction_theta_full 0.998
_diffrn_measured_fraction_theta_max 0.998
_diffrn_radiation_monochromator graphite
_diffrn_radiation_source 'fine-focus sealed tube'
_diffrn_radiation_type MoK\a
_diffrn_radiation_wavelength 0.71069
_diffrn_reflns_av_R_equivalents 0.0000
_diffrn_reflns_av_sigmaI/netI 0.0268
_diffrn_reflns_limit_h_max 12
_diffrn_reflns_limit_h_min -12
_diffrn_reflns_limit_k_max 19
_diffrn_reflns_limit_k_min -19
_diffrn_reflns_limit_l_max 36
_diffrn_reflns_limit_l_min -36
_diffrn_reflns_number 2314
_diffrn_reflns_theta_full 27.48
_diffrn_reflns_theta_max 27.48
_diffrn_reflns_theta_min 3.11
_exptl_absorpt_coefficient_mu 1.106
_exptl_crystal_density_diffrn 1.434
_exptl_crystal_density_method 'not measured'
_exptl_crystal_F_000 1824
_refine_diff_density_max 0.472
_refine_diff_density_min -0.397
_refine_diff_density_rms 0.070
_refine_ls_abs_structure_details 'Flack H D (1983), Acta Cryst. A39, 876-881'
_refine_ls_abs_structure_Flack 0.49(4)
_refine_ls_extinction_method none
_refine_ls_goodness_of_fit_ref 1.055
_refine_ls_hydrogen_treatment mixed
_refine_ls_matrix_type full
_refine_ls_number_parameters 119
_refine_ls_number_reflns 2314
_refine_ls_number_restraints 1
_refine_ls_restrained_S_all 1.055
_refine_ls_R_factor_all 0.0320
_refine_ls_R_factor_gt 0.0267
_refine_ls_shift/su_max 0.002
_refine_ls_shift/su_mean 0.000
_refine_ls_structure_factor_coef Fsqd
_refine_ls_weighting_details 'calc w=1/[\s^2^(Fo^2^)+(0.0402P)^2^+11.3607P] where P=(Fo^2^+2Fc^2^)/3'
_refine_ls_weighting_scheme calc
_refine_ls_wR_factor_gt 0.0702
_refine_ls_wR_factor_ref 0.0727
_reflns_number_gt 2114
_reflns_number_total 2314
_reflns_threshold_expression >2sigma(I)
_cod_data_source_file ic0262381si20030120_104641.cif
_cod_data_source_block agcarbene
_cod_depositor_comments
;

2021-12-16
Z value and formula fixed to values more according to usual
chemical conventions.                 miguel
;
_cod_original_formula_sum 'C42 H48 Ag2 Cl2 I0 N4'
_cod_original_formula_weight 895.48
_cod_original_formula_units_Z 4
_cod_database_code 4313322

loop_
_symmetry_equiv_pos_as_xyz
'x, y, z'
'x, -y, -z'
'x+1/4, -y+1/4, z+1/4'
'x+1/4, y+1/4, -z+1/4'
'x, y+1/2, z+1/2'
'x, -y+1/2, -z+1/2'
'x+1/4, -y+3/4, z+3/4'
'x+1/4, y+3/4, -z+3/4'
'x+1/2, y, z+1/2'
'x+1/2, -y, -z+1/2'
'x+3/4, -y+1/4, z+3/4'
'x+3/4, y+1/4, -z+3/4'
'x+1/2, y+1/2, z'
'x+1/2, -y+1/2, -z'
'x+3/4, -y+3/4, z+1/4'
'x+3/4, y+3/4, -z+1/4'

loop_
_atom_site_label
_atom_site_type_symbol
_atom_site_fract_x
_atom_site_fract_y
_atom_site_fract_z
_atom_site_U_iso_or_equiv
_atom_site_adp_type
_atom_site_occupancy
_atom_site_symmetry_multiplicity
_atom_site_calc_flag
_atom_site_refinement_flags
_atom_site_disorder_assembly
_atom_site_disorder_group
Ag1 Ag 0.83446(4) 0.0000 0.5000 0.02611(10) Uani 1 2 d S . .
Cl1 Cl 0.59928(16) 0.0000 0.5000 0.0348(4) Uani 1 2 d S . .
N1 N 1.1279(2) -0.05750(16) 0.47704(9) 0.0197(5) Uani 1 1 d . . .
C5 C 1.0770(3) -0.13177(18) 0.44962(10) 0.0200(5) Uani 1 1 d . . .
C6 C 1.0446(3) -0.1170(2) 0.40268(11) 0.0229(6) Uani 1 1 d . . .
C7 C 1.0560(3) -0.2150(2) 0.47172(11) 0.0251(6) Uani 1 1 d . . .
C8 C 0.9968(4) -0.2839(2) 0.44499(12) 0.0291(7) Uani 1 1 d . . .
H8 H 0.9825 -0.3415 0.4590 0.035 Uiso 1 1 calc R . .
C9 C 1.0736(4) -0.0274(2) 0.37925(12) 0.0334(7) Uani 1 1 d . . .
H9A H 1.1708 -0.0138 0.3816 0.050 Uiso 1 1 calc R . .
H9B H 1.0213 0.0205 0.3948 0.050 Uiso 1 1 calc R . .
H9C H 1.0474 -0.0307 0.3462 0.050 Uiso 1 1 calc R . .
C10 C 1.0944(7) -0.2305(2) 0.52249(12) 0.0422(10) Uani 1 1 d . . .
H10A H 1.0322 -0.1967 0.5428 0.063 Uiso 1 1 calc R . .
H10B H 1.1876 -0.2096 0.5278 0.063 Uiso 1 1 calc R . .
H10C H 1.0881 -0.2953 0.5297 0.063 Uiso 1 1 calc R . .
C13 C 0.9586(4) -0.2710(2) 0.39913(13) 0.0302(7) Uani 1 1 d . . .
C20 C 0.9836(4) -0.1870(2) 0.37799(12) 0.0278(7) Uani 1 1 d . . .
H20 H 0.9583 -0.1779 0.3462 0.033 Uiso 1 1 calc R . .
C21 C 0.8880(5) -0.3463(3) 0.37228(16) 0.0473(10) Uani 1 1 d . . .
H21A H 0.9438 -0.3638 0.3453 0.071 Uiso 1 1 calc R . .
H21B H 0.7992 -0.3249 0.3613 0.071 Uiso 1 1 calc R . .
H21C H 0.8754 -0.3987 0.3929 0.071 Uiso 1 1 calc R . .
C30 C 1.2631(3) -0.0367(2) 0.48536(12) 0.0248(6) Uani 1 1 d . . .
C1 C 1.0434(7) 0.0000 0.5000 0.0176(14) Uiso 1 2 d S . .
H1 H 1.329(4) -0.068(2) 0.4725(12) 0.029(9) Uiso 1 1 d . . .

loop_
_atom_site_aniso_label
_atom_site_aniso_U_11
_atom_site_aniso_U_22
_atom_site_aniso_U_33
_atom_site_aniso_U_23
_atom_site_aniso_U_13
_atom_site_aniso_U_12
Ag1 0.01575(15) 0.02777(15) 0.03480(16) -0.00249(19) 0.000 0.000
Cl1 0.0150(8) 0.0385(8) 0.0510(9) 0.0049(5) 0.000 0.000
N1 0.0140(11) 0.0197(12) 0.0253(12) -0.0020(10) -0.0005(9) -0.0004(9)
C5 0.0164(13) 0.0185(12) 0.0252(13) -0.0038(10) 0.0009(12) -0.0006(11)
C6 0.0189(15) 0.0229(15) 0.0270(15) -0.0005(12) -0.0004(11) 0.0018(11)
C7 0.0249(17) 0.0246(14) 0.0259(16) 0.0010(12) -0.0008(12) -0.0011(12)
C8 0.0323(18) 0.0188(14) 0.0361(18) 0.0010(13) 0.0011(14) -0.0024(13)
C9 0.039(2) 0.0282(16) 0.0331(17) 0.0065(14) -0.0041(16) -0.0031(16)
C10 0.060(3) 0.038(2) 0.0282(16) 0.0068(14) -0.003(2) -0.006(3)
C13 0.0306(18) 0.0246(16) 0.0353(18) -0.0089(13) 0.0004(14) -0.0052(14)
C20 0.0286(17) 0.0290(16) 0.0259(16) -0.0014(13) -0.0048(13) 0.0019(13)
C21 0.053(2) 0.035(2) 0.054(3) -0.0112(18) -0.0111(19) -0.0168(18)
C30 0.0153(16) 0.0278(16) 0.0313(16) -0.0048(14) 0.0002(13) 0.0016(13)

loop_
_atom_type_symbol
_atom_type_description
_atom_type_scat_dispersion_real
_atom_type_scat_dispersion_imag
_atom_type_scat_source
C C 0.0033 0.0016 'International Tables Vol C Tables 4.2.6.8 and 6.1.1.4'
H H 0.0000 0.0000 'International Tables Vol C Tables 4.2.6.8 and 6.1.1.4'
N N 0.0061 0.0033 'International Tables Vol C Tables 4.2.6.8 and 6.1.1.4'
Ag Ag -0.8971 1.1015 'International Tables Vol C Tables 4.2.6.8 and 6.1.1.4'
I I -0.4742 1.8119 'International Tables Vol C Tables 4.2.6.8 and 6.1.1.4'
Cl Cl 0.1484 0.1585 'International Tables Vol C Tables 4.2.6.8 and 6.1.1.4'

loop_
_geom_angle_atom_site_label_1
_geom_angle_atom_site_label_2
_geom_angle_atom_site_label_3
_geom_angle
_geom_angle_site_symmetry_1
_geom_angle_site_symmetry_3
_geom_angle_publ_flag
C1 Ag1 Cl1 180.000(1) . . ?
C1 N1 C30 111.5(3) . . ?
C1 N1 C5 121.8(3) . . ?
C30 N1 C5 126.6(3) . . ?
C6 C5 C7 122.5(3) . . ?
C6 C5 N1 118.9(2) . . ?
C7 C5 N1 118.5(3) . . ?
C20 C6 C5 118.1(3) . . ?
C20 C6 C9 120.6(3) . . ?
C5 C6 C9 121.3(3) . . ?
C5 C7 C8 117.1(3) . . ?
C5 C7 C10 121.9(3) . . ?
C8 C7 C10 121.0(3) . . ?
C13 C8 C7 122.1(3) . . ?
C8 C13 C20 119.0(3) . . ?
C8 C13 C21 120.3(3) . . ?
C20 C13 C21 120.7(3) . . ?
C6 C20 C13 121.1(3) . . ?
C30 C30 N1 106.26(18) 2_556 . ?
N1 C1 N1 104.4(5) 2_556 . ?
N1 C1 Ag1 127.8(3) 2_556 . ?
N1 C1 Ag1 127.8(3) . . ?

loop_
_geom_bond_atom_site_label_1
_geom_bond_atom_site_label_2
_geom_bond_distance
_geom_bond_site_symmetry_2
_geom_bond_publ_flag
Ag1 C1 2.056(7) . ?
Ag1 Cl1 2.314(2) . ?
N1 C1 1.357(5) . ?
N1 C30 1.386(4) . ?
N1 C5 1.438(4) . ?
C5 C6 1.394(4) . ?
C5 C7 1.397(4) . ?
C6 C20 1.388(4) . ?
C6 C9 1.511(4) . ?
C7 C8 1.399(5) . ?
C7 C10 1.515(5) . ?
C8 C13 1.375(5) . ?
C13 C20 1.400(5) . ?
C13 C21 1.519(5) . ?
C30 C30 1.369(7) 2_556 ?
C1 N1 1.357(5) 2_556 ?
